data_2222259
loop_
_publ_author_name
'Gowda, B. Thimme'
'Foro, Sabine'
'Terao, Hiromitsu'
'Fuess, Hartmut'

_publ_section_title
;
 <i>N</i>-(2,3-Dimethylphenyl)-2,2,2-trimethylacetamide
;
_journal_coeditor_code CI2806
_journal_issue 7
_journal_name_full 'Acta Crystallographica Section E'
_journal_page_first o1529
_journal_paper_doi 10.1107/S1600536809021229
_journal_volume 65
_journal_year 2009
_chemical_formula_iupac 'C13 H19 N O'
_chemical_formula_moiety 'C13 H19 N O'
_chemical_formula_sum 'C13 H19 N O'
_chemical_formula_weight 205.29
_chemical_name_systematic
;
<i>N</i>-(2,3-Dimethylphenyl)-2,2,2-trimethylacetamide
;
_space_group_IT_number 14
_symmetry_cell_setting monoclinic
_symmetry_space_group_name_Hall '-P 2ybc'
_symmetry_space_group_name_H-M 'P 1 21/c 1'
_atom_sites_solution_hydrogens geom
_atom_sites_solution_primary direct
_atom_sites_solution_secondary difmap
_audit_creation_method SHELXL-97
_cell_angle_alpha 90.00
_cell_angle_beta 97.94(2)
_cell_angle_gamma 90.00
_cell_formula_units_Z 4
_cell_length_a 18.276(4)
_cell_length_b 8.227(2)
_cell_length_c 8.633(2)
_cell_measurement_reflns_used 1033
_cell_measurement_temperature 299(2)
_cell_measurement_theta_max 27.90
_cell_measurement_theta_min 2.73
_cell_volume 1285.6(5)
_computing_cell_refinement
;
CrysAlis RED (Oxford Diffraction, 2007)
;
_computing_data_collection
;
CrysAlis CCD (Oxford Diffraction, 2004)
;
_computing_data_reduction
;
CrysAlis RED (Oxford Diffraction, 2007)
;
_computing_molecular_graphics
;
<i>ORTEP3</i> for Windows (Farrugia, 1997) and PLATON (Spek,
2009)
;
_computing_publication_material 'SHELXL97 (Sheldrick, 2008)'
_computing_structure_refinement 'SHELXL97 (Sheldrick, 2008)'
_computing_structure_solution 'SHELXS97 (Sheldrick, 2008)'
_diffrn_ambient_temperature 299(2)
_diffrn_measured_fraction_theta_full 0.999
_diffrn_measured_fraction_theta_max 0.999
_diffrn_measurement_device_type
;
Oxford Diffraction Xcalibur diffractometer with a Sapphire CCD detector
;
_diffrn_measurement_method
;
Rotation method data acquisition using \w and \f
;
_diffrn_radiation_monochromator graphite
_diffrn_radiation_source 'fine-focus sealed tube'
_diffrn_radiation_type MoK\a
_diffrn_radiation_wavelength 0.71073
_diffrn_reflns_av_R_equivalents 0.0465
_diffrn_reflns_av_sigmaI/netI 0.0543
_diffrn_reflns_limit_h_max 21
_diffrn_reflns_limit_h_min -17
_diffrn_reflns_limit_k_max 9
_diffrn_reflns_limit_k_min -6
_diffrn_reflns_limit_l_max 8
_diffrn_reflns_limit_l_min -10
_diffrn_reflns_number 4295
_diffrn_reflns_theta_full 25.35
_diffrn_reflns_theta_max 25.35
_diffrn_reflns_theta_min 2.72
_diffrn_standards_decay_% 0
_exptl_absorpt_coefficient_mu 0.066
_exptl_absorpt_correction_T_max 0.9920
_exptl_absorpt_correction_T_min 0.9707
_exptl_absorpt_correction_type multi-scan
_exptl_absorpt_process_details '(CrysAlis RED; Oxford Diffraction, 2007)'
_exptl_crystal_colour colourless
_exptl_crystal_density_diffrn 1.061
_exptl_crystal_density_method 'not measured'
_exptl_crystal_description Needle
_exptl_crystal_F_000 448
_exptl_crystal_size_max 0.45
_exptl_crystal_size_mid 0.16
_exptl_crystal_size_min 0.08
_refine_diff_density_max 0.282
_refine_diff_density_min -0.242
_refine_ls_extinction_method none
_refine_ls_goodness_of_fit_ref 0.955
_refine_ls_hydrogen_treatment constr
_refine_ls_matrix_type full
_refine_ls_number_parameters 195
_refine_ls_number_reflns 2349
_refine_ls_number_restraints 112
_refine_ls_restrained_S_all 0.964
_refine_ls_R_factor_all 0.1229
_refine_ls_R_factor_gt 0.0734
_refine_ls_shift/su_max 0.001
_refine_ls_shift/su_mean 0.000
_refine_ls_structure_factor_coef Fsqd
_refine_ls_weighting_details 'calc w=1/[\s^2^(Fo^2^)+(0.1311P)^2^] where P=(Fo^2^+2Fc^2^)/3'
_refine_ls_weighting_scheme calc
_refine_ls_wR_factor_gt 0.1941
_refine_ls_wR_factor_ref 0.2209
_reflns_number_gt 1214
_reflns_number_total 2349
_reflns_threshold_expression I>2\s(I)
_cod_data_source_file ci2806.cif
_cod_data_source_block I
_cod_depositor_comments
;
The following automatic conversions were performed:
'_symmetry_cell_setting' value 'Monoclinic' changed to 'monoclinic'
according to '/home/saulius/struct/CIF-dictionaries/cif_core.dic'
dictionary named 'cif_core.dic' version 2.4.1 from 2010-06-29.

Automatic conversion script
Id: cif_fix_enum 1527 2010-12-29 10:47:43Z saulius 

The following automatic conversions were performed:

'_symmetry_cell_setting' value 'Monoclinic' changed to 'monoclinic'
according to /home/saulius/struct/CIF-dictionaries/cif_core.dic
dictionary named 'cif_core.dic' version 2.4.1 from 2010-06-29.

Automatic conversion script
Id: cif_fix_values 1715 2011-07-08 13:25:40Z adriana 
;
_cod_original_sg_symbol_H-M 'P 21/c'
_cod_database_code 2222259
_cod_database_fobs_code 2222259

loop_
_symmetry_equiv_pos_as_xyz
'x, y, z'
'-x, y+1/2, -z+1/2'
'-x, -y, -z'
'x, -y-1/2, z-1/2'

loop_
_atom_site_type_symbol
_atom_site_label
_atom_site_fract_x
_atom_site_fract_y
_atom_site_fract_z
_atom_site_U_iso_or_equiv
_atom_site_adp_type
_atom_site_calc_flag
_atom_site_refinement_flags
_atom_site_occupancy
_atom_site_disorder_assembly
_atom_site_disorder_group
O O1 0.19392(11) 0.0929(2) 0.5063(2) 0.0698(7) Uani d . 1 . .
N N1 0.23113(12) 0.2060(3) 0.2915(2) 0.0563(7) Uani d . 1 . .
H H1N 0.2239 0.2356 0.1850 0.068 Uiso d R 1 . .
C C1 0.28809(14) 0.3034(3) 0.3784(3) 0.0502(7) Uani d . 1 . .
C C2 0.34834(14) 0.2312(3) 0.4711(3) 0.0519(7) Uani d . 1 . .
C C3 0.40102(15) 0.3326(4) 0.5567(3) 0.0618(8) Uani d . 1 . .
C C4 0.39304(17) 0.4983(4) 0.5429(3) 0.0733(9) Uani d . 1 . .
H H4 0.4278 0.5652 0.6002 0.088 Uiso calc R 1 . .
C C5 0.33513(19) 0.5685(4) 0.4467(4) 0.0789(10) Uani d . 1 . .
H H5 0.3320 0.6809 0.4369 0.095 Uiso calc R 1 . .
C C6 0.28169(17) 0.4699(3) 0.3649(3) 0.0652(8) Uani d . 1 . .
H H6 0.2418 0.5157 0.3012 0.078 Uiso calc R 1 . .
C C7 0.18685(15) 0.1087(3) 0.3635(3) 0.0533(7) Uani d . 1 A .
C C8 0.12776(15) 0.0097(3) 0.2593(3) 0.0636(8) Uani d DU 1 . .
C C9 0.1112(4) 0.0650(10) 0.0899(5) 0.086(2) Uani d PDU 0.743(14) A 1
H H9A 0.0865 0.1682 0.0853 0.128 Uiso calc PR 0.743(14) A 1
H H9B 0.0801 -0.0136 0.0309 0.128 Uiso calc PR 0.743(14) A 1
H H9C 0.1566 0.0752 0.0465 0.128 Uiso calc PR 0.743(14) A 1
C C10 0.0569(3) 0.0106(12) 0.3340(8) 0.100(3) Uani d PDU 0.743(14) A 1
H H10A 0.0391 0.1201 0.3385 0.150 Uiso calc PR 0.743(14) A 1
H H10B 0.0667 -0.0329 0.4380 0.150 Uiso calc PR 0.743(14) A 1
H H10C 0.0202 -0.0548 0.2727 0.150 Uiso calc PR 0.743(14) A 1
C C11 0.1582(4) -0.1659(6) 0.2620(10) 0.101(3) Uani d PDU 0.743(14) A 1
H H11A 0.2051 -0.1661 0.2242 0.151 Uiso calc PR 0.743(14) A 1
H H11B 0.1242 -0.2338 0.1964 0.151 Uiso calc PR 0.743(14) A 1
H H11C 0.1640 -0.2066 0.3672 0.151 Uiso calc PR 0.743(14) A 1
C C9A 0.1107(14) -0.144(2) 0.347(3) 0.091(7) Uani d PDU 0.153(7) A 2
H H9D 0.0780 -0.1177 0.4215 0.136 Uiso calc PR 0.153(7) A 2
H H9E 0.1558 -0.1881 0.4012 0.136 Uiso calc PR 0.153(7) A 2
H H9F 0.0877 -0.2228 0.2742 0.136 Uiso calc PR 0.153(7) A 2
C C10A 0.1509(13) -0.029(3) 0.0996(17) 0.082(7) Uani d PDU 0.153(7) A 2
H H10D 0.1342 0.0566 0.0273 0.122 Uiso calc PR 0.153(7) A 2
H H10E 0.1293 -0.1299 0.0618 0.122 Uiso calc PR 0.153(7) A 2
H H10F 0.2038 -0.0366 0.1096 0.122 Uiso calc PR 0.153(7) A 2
C C11A 0.0616(9) 0.129(2) 0.242(3) 0.082(6) Uani d PDU 0.153(7) A 2
H H11D 0.0791 0.2375 0.2295 0.124 Uiso calc PR 0.153(7) A 2
H H11E 0.0374 0.1235 0.3336 0.124 Uiso calc PR 0.153(7) A 2
H H11F 0.0274 0.0996 0.1517 0.124 Uiso calc PR 0.153(7) A 2
C C9B 0.072(2) -0.059(7) 0.360(6) 0.085(11) Uani d PDU 0.104(13) A 3
H H9G 0.0440 0.0291 0.3957 0.128 Uiso calc PR 0.104(13) A 3
H H9H 0.0978 -0.1152 0.4480 0.128 Uiso calc PR 0.104(13) A 3
H H9I 0.0391 -0.1324 0.2983 0.128 Uiso calc PR 0.104(13) A 3
C C11B 0.089(3) 0.128(6) 0.138(7) 0.111(19) Uani d PDU 0.104(13) A 3
H H11G 0.0842 0.2324 0.1855 0.167 Uiso calc PR 0.104(13) A 3
H H11H 0.0406 0.0873 0.0987 0.167 Uiso calc PR 0.104(13) A 3
H H11I 0.1173 0.1392 0.0528 0.167 Uiso calc PR 0.104(13) A 3
C C10B 0.173(2) -0.115(6) 0.180(7) 0.095(11) Uani d PDU 0.104(13) A 3
H H10G 0.1773 -0.0790 0.0753 0.142 Uiso calc PR 0.104(13) A 3
H H10H 0.1490 -0.2185 0.1756 0.142 Uiso calc PR 0.104(13) A 3
H H10I 0.2216 -0.1242 0.2383 0.142 Uiso calc PR 0.104(13) A 3
C C12 0.35791(18) 0.0495(4) 0.4751(4) 0.0746(9) Uani d . 1 . .
H H12A 0.3305 0.0027 0.3830 0.112 Uiso calc R 1 . .
H H12B 0.3401 0.0065 0.5662 0.112 Uiso calc R 1 . .
H H12C 0.4093 0.0234 0.4785 0.112 Uiso calc R 1 . .
C C13 0.46617(16) 0.2627(5) 0.6612(4) 0.0859(11) Uani d . 1 . .
H H13A 0.4976 0.2062 0.5987 0.129 Uiso calc R 1 . .
H H13B 0.4490 0.1883 0.7340 0.129 Uiso calc R 1 . .
H H13C 0.4935 0.3490 0.7175 0.129 Uiso calc R 1 . .

loop_
_atom_site_aniso_label
_atom_site_aniso_U_11
_atom_site_aniso_U_22
_atom_site_aniso_U_33
_atom_site_aniso_U_12
_atom_site_aniso_U_13
_atom_site_aniso_U_23
O1 0.0848(15) 0.0745(15) 0.0504(12) -0.0125(11) 0.0108(9) 0.0006(10)
N1 0.0721(15) 0.0500(14) 0.0461(12) -0.0083(12) 0.0054(10) 0.0016(10)
C1 0.0617(17) 0.0420(16) 0.0468(13) -0.0051(12) 0.0073(12) -0.0018(12)
C2 0.0576(16) 0.0471(17) 0.0527(14) 0.0025(13) 0.0132(12) 0.0018(12)
C3 0.0570(17) 0.071(2) 0.0577(16) -0.0049(15) 0.0082(13) 0.0023(15)
C4 0.074(2) 0.069(2) 0.073(2) -0.0191(17) -0.0008(16) -0.0073(16)
C5 0.104(3) 0.0400(18) 0.089(2) -0.0114(17) 0.001(2) -0.0069(16)
C6 0.076(2) 0.0459(18) 0.0706(18) 0.0028(15) -0.0011(15) 0.0033(14)
C7 0.0631(17) 0.0461(17) 0.0515(16) 0.0017(13) 0.0104(12) 0.0003(12)
C8 0.0728(19) 0.0537(18) 0.0629(18) -0.0116(14) 0.0046(14) -0.0043(14)
C9 0.085(4) 0.100(5) 0.064(3) -0.027(3) -0.013(3) -0.001(3)
C10 0.081(3) 0.122(6) 0.098(4) -0.030(4) 0.016(3) -0.010(4)
C11 0.135(5) 0.051(3) 0.111(5) -0.012(3) -0.004(4) -0.017(3)
C9A 0.095(11) 0.080(9) 0.101(10) -0.016(8) 0.024(8) 0.008(8)
C10A 0.085(10) 0.085(11) 0.073(8) -0.005(8) 0.006(7) -0.008(8)
C11A 0.076(9) 0.085(9) 0.083(10) -0.004(7) 0.000(7) -0.011(8)
C9B 0.084(13) 0.082(15) 0.092(13) -0.006(9) 0.018(9) 0.011(9)
C11B 0.11(2) 0.12(2) 0.11(2) -0.002(10) 0.008(10) -0.005(10)
C10B 0.103(13) 0.092(14) 0.092(14) -0.008(9) 0.020(9) -0.013(10)
C12 0.082(2) 0.061(2) 0.082(2) 0.0128(16) 0.0142(17) 0.0059(16)
C13 0.065(2) 0.110(3) 0.081(2) -0.001(2) 0.0016(16) 0.006(2)

loop_
_atom_type_symbol
_atom_type_description
_atom_type_scat_dispersion_real
_atom_type_scat_dispersion_imag
_atom_type_scat_source
C C 0.0033 0.0016 'International Tables Vol C Tables 4.2.6.8 and 6.1.1.4'
H H 0.0000 0.0000 'International Tables Vol C Tables 4.2.6.8 and 6.1.1.4'
N N 0.0061 0.0033 'International Tables Vol C Tables 4.2.6.8 and 6.1.1.4'
O O 0.0106 0.0060 'International Tables Vol C Tables 4.2.6.8 and 6.1.1.4'

loop_
_geom_angle_atom_site_label_1
_geom_angle_atom_site_label_2
_geom_angle_atom_site_label_3
_geom_angle_site_symmetry_1
_geom_angle_site_symmetry_3
_geom_angle
_geom_angle_publ_flag
C7 N1 C1 . . 121.8(2) ?
C7 N1 H1N . . 126.2 ?
C1 N1 H1N . . 111.0 ?
C6 C1 C2 . . 121.4(2) ?
C6 C1 N1 . . 117.5(2) ?
C2 C1 N1 . . 121.1(2) ?
C1 C2 C3 . . 118.4(2) ?
C1 C2 C12 . . 120.9(2) ?
C3 C2 C12 . . 120.6(3) ?
C4 C3 C2 . . 119.1(3) ?
C4 C3 C13 . . 119.8(3) ?
C2 C3 C13 . . 121.1(3) ?
C3 C4 C5 . . 122.1(3) ?
C3 C4 H4 . . 119.0 ?
C5 C4 H4 . . 119.0 ?
C4 C5 C6 . . 119.4(3) ?
C4 C5 H5 . . 120.3 ?
C6 C5 H5 . . 120.3 ?
C1 C6 C5 . . 119.5(3) ?
C1 C6 H6 . . 120.2 ?
C5 C6 H6 . . 120.2 ?
O1 C7 N1 . . 122.6(2) ?
O1 C7 C8 . . 119.9(2) ?
N1 C7 C8 . . 117.5(2) ?
C9 C8 C10 . . 109.7(3) ?
C9A C8 C10A . . 112.2(7) ?
C9B C8 C11B . . 110(3) ?
C9B C8 C10B . . 117(3) ?
C11B C8 C10B . . 110(3) ?
C9 C8 C7 . . 115.7(3) ?
C10 C8 C7 . . 108.6(3) ?
C9A C8 C7 . . 108.8(10) ?
C10A C8 C7 . . 112.1(9) ?
C9B C8 C7 . . 109(2) ?
C11B C8 C7 . . 107(2) ?
C10B C8 C7 . . 103.6(16) ?
C9 C8 C11 . . 108.5(3) ?
C10 C8 C11 . . 108.8(3) ?
C7 C8 C11 . . 105.3(3) ?
C9A C8 C11A . . 111.3(7) ?
C10A C8 C11A . . 110.6(7) ?
C8 C9 H9A . . 109.5 ?
C8 C9 H9B . . 109.5 ?
H9A C9 H9B . . 109.5 ?
C8 C9 H9C . . 109.5 ?
H9A C9 H9C . . 109.5 ?
H9B C9 H9C . . 109.5 ?
C8 C10 H10A . . 109.5 ?
C8 C10 H10B . . 109.5 ?
H10A C10 H10B . . 109.5 ?
C8 C10 H10C . . 109.5 ?
H10A C10 H10C . . 109.5 ?
H10B C10 H10C . . 109.5 ?
C8 C11 H11A . . 109.5 ?
C8 C11 H11B . . 109.5 ?
H11A C11 H11B . . 109.5 ?
C8 C11 H11C . . 109.5 ?
H11A C11 H11C . . 109.5 ?
H11B C11 H11C . . 109.5 ?
C8 C9A H9D . . 109.5 ?
C8 C9A H9E . . 109.5 ?
H9D C9A H9E . . 109.5 ?
C8 C9A H9F . . 109.5 ?
H9D C9A H9F . . 109.5 ?
H9E C9A H9F . . 109.5 ?
C8 C10A H10D . . 109.5 ?
C8 C10A H10E . . 109.5 ?
H10D C10A H10E . . 109.5 ?
C8 C10A H10F . . 109.5 ?
H10D C10A H10F . . 109.5 ?
H10E C10A H10F . . 109.5 ?
C8 C11A H11D . . 109.5 ?
C8 C11A H11E . . 109.5 ?
H11D C11A H11E . . 109.5 ?
C8 C11A H11F . . 109.5 ?
H11D C11A H11F . . 109.5 ?
H11E C11A H11F . . 109.5 ?
C8 C9B H9G . . 109.5 ?
C8 C9B H9H . . 109.5 ?
H9G C9B H9H . . 109.5 ?
C8 C9B H9I . . 109.5 ?
H9G C9B H9I . . 109.5 ?
H9H C9B H9I . . 109.5 ?
C8 C11B H11G . . 109.5 ?
C8 C11B H11H . . 109.5 ?
H11G C11B H11H . . 109.5 ?
C8 C11B H11I . . 109.5 ?
H11G C11B H11I . . 109.5 ?
H11H C11B H11I . . 109.5 ?
C8 C10B H10G . . 109.5 ?
C8 C10B H10H . . 109.5 ?
H10G C10B H10H . . 109.5 ?
C8 C10B H10I . . 109.5 ?
H10G C10B H10I . . 109.5 ?
H10H C10B H10I . . 109.5 ?
C2 C12 H12A . . 109.5 ?
C2 C12 H12B . . 109.5 ?
H12A C12 H12B . . 109.5 ?
C2 C12 H12C . . 109.5 ?
H12A C12 H12C . . 109.5 ?
H12B C12 H12C . . 109.5 ?
C3 C13 H13A . . 109.5 ?
C3 C13 H13B . . 109.5 ?
H13A C13 H13B . . 109.5 ?
C3 C13 H13C . . 109.5 ?
H13A C13 H13C . . 109.5 ?
H13B C13 H13C . . 109.5 ?

loop_
_geom_bond_atom_site_label_1
_geom_bond_atom_site_label_2
_geom_bond_site_symmetry_2
_geom_bond_distance
_geom_bond_publ_flag
O1 C7 . 1.229(3) ?
N1 C7 . 1.350(3) ?
N1 C1 . 1.440(3) ?
N1 H1N . 0.94 ?
C1 C6 . 1.378(4) ?
C1 C2 . 1.401(3) ?
C2 C3 . 1.405(4) ?
C2 C12 . 1.505(4) ?
C3 C4 . 1.374(4) ?
C3 C13 . 1.505(4) ?
C4 C5 . 1.378(4) ?
C4 H4 . 0.93 ?
C5 C6 . 1.386(4) ?
C5 H5 . 0.93 ?
C6 H6 . 0.93 ?
C7 C8 . 1.539(4) ?
C8 C9 . 1.522(4) ?
C8 C10 . 1.525(5) ?
C8 C9A . 1.529(8) ?
C8 C10A . 1.530(8) ?
C8 C9B . 1.533(8) ?
C8 C11B . 1.534(8) ?
C8 C10B . 1.539(8) ?
C8 C11 . 1.547(5) ?
C8 C11A . 1.547(8) ?
C9 H9A . 0.96 ?
C9 H9B . 0.96 ?
C9 H9C . 0.96 ?
C10 H10A . 0.96 ?
C10 H10B . 0.96 ?
C10 H10C . 0.96 ?
C11 H11A . 0.96 ?
C11 H11B . 0.96 ?
C11 H11C . 0.96 ?
C9A H9D . 0.96 ?
C9A H9E . 0.96 ?
C9A H9F . 0.96 ?
C10A H10D . 0.96 ?
C10A H10E . 0.96 ?
C10A H10F . 0.96 ?
C11A H11D . 0.96 ?
C11A H11E . 0.96 ?
C11A H11F . 0.96 ?
C9B H9G . 0.96 ?
C9B H9H . 0.96 ?
C9B H9I . 0.96 ?
C11B H11G . 0.96 ?
C11B H11H . 0.96 ?
C11B H11I . 0.96 ?
C10B H10G . 0.96 ?
C10B H10H . 0.96 ?
C10B H10I . 0.96 ?
C12 H12A . 0.96 ?
C12 H12B . 0.96 ?
C12 H12C . 0.96 ?
C13 H13A . 0.96 ?
C13 H13B . 0.96 ?
C13 H13C . 0.96 ?

loop_
_geom_hbond_atom_site_label_D
_geom_hbond_atom_site_label_H
_geom_hbond_atom_site_label_A
_geom_hbond_site_symmetry_A
_geom_hbond_distance_DH
_geom_hbond_distance_HA
_geom_hbond_distance_DA
_geom_hbond_angle_DHA
N1 H1N O1 4_565 0.94 2.11 2.966(3) 151

loop_
_geom_torsion_atom_site_label_1
_geom_torsion_atom_site_label_2
_geom_torsion_atom_site_label_3
_geom_torsion_atom_site_label_4
_geom_torsion_site_symmetry_1
_geom_torsion_site_symmetry_2
_geom_torsion_site_symmetry_3
_geom_torsion_site_symmetry_4
_geom_torsion
_geom_torsion_publ_flag
C7 N1 C1 C6 . . . . -116.5(3) ?
C7 N1 C1 C2 . . . . 64.6(3) ?
C6 C1 C2 C3 . . . . 2.9(4) ?
N1 C1 C2 C3 . . . . -178.2(2) ?
C6 C1 C2 C12 . . . . -175.1(2) ?
N1 C1 C2 C12 . . . . 3.8(4) ?
C1 C2 C3 C4 . . . . -2.1(4) ?
C12 C2 C3 C4 . . . . 176.0(3) ?
C1 C2 C3 C13 . . . . 178.7(2) ?
C12 C2 C3 C13 . . . . -3.3(4) ?
C2 C3 C4 C5 . . . . -0.4(5) ?
C13 C3 C4 C5 . . . . 178.9(3) ?
C3 C4 C5 C6 . . . . 2.1(5) ?
C2 C1 C6 C5 . . . . -1.2(4) ?
N1 C1 C6 C5 . . . . 179.8(3) ?
C4 C5 C6 C1 . . . . -1.3(5) ?
C1 N1 C7 O1 . . . . -2.5(4) ?
C1 N1 C7 C8 . . . . -180.0(2) ?
O1 C7 C8 C9 . . . . 166.5(5) ?
N1 C7 C8 C9 . . . . -16.0(5) ?
O1 C7 C8 C10 . . . . 42.6(5) ?
N1 C7 C8 C10 . . . . -139.9(5) ?
O1 C7 C8 C9A . . . . -24.7(11) ?
N1 C7 C8 C9A . . . . 152.8(11) ?
O1 C7 C8 C10A . . . . -149.4(11) ?
N1 C7 C8 C10A . . . . 28.1(11) ?
O1 C7 C8 C9B . . . . 16(2) ?
N1 C7 C8 C9B . . . . -166(2) ?
O1 C7 C8 C11B . . . . 135(3) ?
N1 C7 C8 C11B . . . . -48(3) ?
O1 C7 C8 C10B . . . . -109(3) ?
N1 C7 C8 C10B . . . . 69(3) ?
O1 C7 C8 C11 . . . . -73.8(5) ?
N1 C7 C8 C11 . . . . 103.7(5) ?
O1 C7 C8 C11A . . . . 92.6(11) ?
N1 C7 C8 C11A . . . . -89.9(11) ?
